data_2000451
loop_
_publ_author_name
'Toscano, R. A.'
'Quijano, L.'
'G\'omez, F.'
'Garc\'ia-P\'erez, G.'
'Rios, T.'

_publ_section_title
;
 Structure of wigandol
;
_journal_issue 11
_journal_name_full 'Acta Crystallographica Section C'
_journal_page_first 2000
_journal_page_last 2002
_journal_paper_doi 10.1107/S010827019200307X
_journal_volume 48
_journal_year 1992
_chemical_formula_sum 'C18 H22 O3'
_chemical_formula_weight 286.4
_space_group_crystal_system monoclinic
_space_group_IT_number 15
_space_group_name_Hall '-C 2yc'
_space_group_name_H-M_alt 'C 1 2/c 1'
_cell_angle_alpha 90
_cell_angle_beta 122.39(2)
_cell_angle_gamma 90
_cell_formula_units_Z 8
_cell_length_a 20.828(5)
_cell_length_b 8.364(2)
_cell_length_c 21.508(4)
_cell_volume 3163.9(14)
_diffrn_radiation_type Cu
_diffrn_radiation_wavelength 1.54178
_exptl_absorpt_coefficient_mu 0.609
_exptl_crystal_density_diffrn 1.20
_exptl_crystal_F_000 1232
_cod_data_source_file hh0594.cif
_cod_data_source_block hh0594a
_cod_depositor_comments
;
 Updating space group information and adding the symmetry operation list.

 Antanas Vaitkus,
 2018-06-14
;
_cod_original_cell_volume 3164.0(10)
_cod_original_sg_symbol_H-M 'C 2/c'
_cod_database_code 2000451

loop_
_space_group_symop_id
_space_group_symop_operation_xyz
1 x,y,z
2 -x,y,-z+1/2
3 -x,-y,-z
4 x,-y,z+1/2
5 x+1/2,y+1/2,z
6 -x+1/2,y+1/2,-z+1/2
7 -x+1/2,-y+1/2,-z
8 x+1/2,-y+1/2,z+1/2

loop_
_atom_site_label
_atom_site_fract_x
_atom_site_fract_y
_atom_site_fract_z
_atom_site_U_iso_or_equiv
C(1) .17160(10) .8536(3) .11710(10) .0490(10)
C(2) .1857(2) .9729(3) .16580(10) .0590(10)
C(3) .2585(2) .9940(3) .22520(10) .0640(10)
C(4) .31520(10) .8943(3) .23390(10) .0550(10)
C(4a) .30180(10) .7714(3) .18450(10) .0470(10)
C(5) .36980(10) .6699(3) .20160(10) .0530(10)
C(6) .40740(10) .7152(4) .16000(10) .0570(10)
C(7) .4356(2) .6083(4) .1355(2) .0690(10)
C(8) .4313(2) .4315(4) .1367(2) .080(2)
C(9) .3577(2) .3667(4) .0682(2) .073(2)
C(10) .2912(2) .4044(3) .07430(10) .0590(10)
C(11) .25750(10) .5451(3) .05250(10) .0540(10)
C(12) .20100(10) .6150(3) .06710(10) .0560(10)
C(12a) .22750(10) .7493(3) .12360(10) .0460(10)
C(13) .4129(2) .8904(4) .1500(2) .075(2)
C(14) .2763(2) .2859(4) .1169(2) .080(2)
O(1) .09630(10) .8423(2) .05420(10) .0530(10)
C(15) .04880(10) .7379(3) .0562(2) .0570(10)
O(2) .06750(10) .6524(3) .10740(10) .0860(10)
C(16) -.02760(10) .7407(4) -.0125(2) .070(2)
O(3) .38840(10) .9111(3) .29310(10) .0800(10)
H(2) .1453 1.0413 .1587 .060
H(3) .2695 1.0773 .2603 .060
H(5a) .3530 .5610 .1896 .060
H(5b) .4071 .6784 .2533 .060
H(7) .4623 .6510 .1141 .060
H(8a) .4743 .3870 .1378 .060
H(8b) .4324 .3995 .1802 .060
H(9a) .3617 .2530 .052 .060
H(9b) .3507 .4159 .0246 .060
H(11) .2709 .6093 .0240 .060
H(12a) .1597 .6560 .0213 .060
H(12b) .1830 .5297 .0837 .060
H(13a) .4341 .9437 .1965 .060
H(13b) .3632 .9323 .1158 .060
H(13c) .4451 .9076 .1312 .060
H(14a) .2673 .1827 .0942 .060
H(14b) .2324 .3181 .1175 .060
H(14c) .3196 .2803 .1665 .060
H(16a) -.0269 .6785 -.0497 .060
H(16b) -.0413 .8490 -.0293 .060
H(16c) -.0642 .6964 -.0032 .060
H(3a) .3867(14) .989(3) .3178(15) .060

loop_
_geom_bond_atom_site_label_1
_geom_bond_atom_site_label_2
_geom_bond_distance
C(1) C(2) 1.359(4)
C(1) O(1) 1.424(2)
C(3) C(4) 1.374(4)
C(4) O(3) 1.374(3)
C(4a) C(12a) 1.406(3)
C(6) C(7) 1.324(5)
C(7) C(8) 1.483(5)
C(9) C(10) 1.494(5)
C(10) C(14) 1.492(5)
C(12) C(12a) 1.525(4)
C(15) O(2) 1.191(4)
C(1) C(12a) 1.400(4)
C(2) C(3) 1.373(3)
C(4) C(4a) 1.395(4)
C(4a) C(5) 1.517(4)
C(5) C(6) 1.520(5)
C(6) C(13) 1.494(4)
C(8) C(9) 1.548(3)
C(10) C(11) 1.321(4)
C(11) C(12) 1.492(5)
O(1) C(15) 1.337(4)
C(15) C(16) 1.482(3)
